data_7036793
loop_
_publ_author_name
'Chan, Chung Ying'
'Barnard, Peter J.'

_publ_section_title
;
 Rhenium complexes of bidentate, bis-bidentate and tridentate
 N-heterocyclic carbene ligands.
;
_journal_issue 44
_journal_name_full 'Dalton transactions (Cambridge, England : 2003)'
_journal_page_first 19126
_journal_page_last 19140
_journal_paper_doi 10.1039/c5dt03295d
_journal_volume 44
_journal_year 2015
_chemical_formula_moiety 'C18 H16 Cl N4 O3 Re, C H Cl3'
_chemical_formula_sum 'C19 H17 Cl4 N4 O3 Re'
_chemical_formula_weight 677.36
_chemical_name_systematic
;
 ?
;
_space_group_crystal_system orthorhombic
_space_group_IT_number 62
_space_group_name_Hall '-P 2ac 2n'
_space_group_name_H-M_alt 'P n m a'
_symmetry_space_group_name_Hall '-P 2ac 2n'
_symmetry_space_group_name_H-M 'P n m a'
_atom_sites_solution_hydrogens geom
_atom_sites_solution_primary direct
_audit_creation_date 2015-07-07
_audit_creation_method
;
Olex2 1.2
(compiled 2015.01.26 svn.r3150 for OlexSys, GUI svn.r4998)
;
_audit_update_record
;
2015-08-20 deposited with the CCDC.
2015-10-07 downloaded from the CCDC.
;
_cell_angle_alpha 90
_cell_angle_beta 90
_cell_angle_gamma 90
_cell_formula_units_Z 4
_cell_length_a 15.0212(4)
_cell_length_b 12.3025(4)
_cell_length_c 12.4828(3)
_cell_measurement_temperature 173
_cell_volume 2306.80(11)
_computing_molecular_graphics 'Olex2 (Dolomanov et al., 2009)'
_computing_publication_material 'Olex2 (Dolomanov et al., 2009)'
_computing_structure_refinement 'ShelXL (Sheldrick, 2008)'
_computing_structure_solution 'ShelXS (Sheldrick, 2008)'
_diffrn_ambient_temperature 173
_diffrn_measured_fraction_theta_full 0.998
_diffrn_measured_fraction_theta_max 0.998
_diffrn_measurement_device_type 'Xcalibur, Atlas, Gemini'
_diffrn_radiation_type MoK\a
_diffrn_radiation_wavelength 0.71073
_diffrn_reflns_av_R_equivalents 0.0301
_diffrn_reflns_av_unetI/netI 0.0156
_diffrn_reflns_laue_measured_fraction_full 0.998
_diffrn_reflns_laue_measured_fraction_max 0.998
_diffrn_reflns_limit_h_max 18
_diffrn_reflns_limit_h_min -18
_diffrn_reflns_limit_k_max 15
_diffrn_reflns_limit_k_min -15
_diffrn_reflns_limit_l_max 15
_diffrn_reflns_limit_l_min -14
_diffrn_reflns_number 19918
_diffrn_reflns_point_group_measured_fraction_full 0.998
_diffrn_reflns_point_group_measured_fraction_max 0.998
_diffrn_reflns_theta_full 25.242
_diffrn_reflns_theta_max 26.371
_diffrn_reflns_theta_min 3.165
_exptl_absorpt_coefficient_mu 5.760
_exptl_absorpt_correction_T_max 1.00000
_exptl_absorpt_correction_T_min 0.89016
_exptl_absorpt_correction_type multi-scan
_exptl_absorpt_process_details
;
CrysAlisPro, Agilent Technologies,
Version 1.171.37.31 (release 14-01-2014 CrysAlis171 .NET)
(compiled Jan 14 2014,18:38:05)
Empirical absorption correction using spherical harmonics,
 implemented in SCALE3 ABSPACK scaling algorithm.
;
_exptl_crystal_colour 'clear light green'
_exptl_crystal_colour_lustre clear
_exptl_crystal_colour_modifier light
_exptl_crystal_colour_primary green
_exptl_crystal_density_diffrn 1.950
_exptl_crystal_description plate
_exptl_crystal_F_000 1304
_exptl_crystal_size_max 0.12
_exptl_crystal_size_mid 0.1
_exptl_crystal_size_min 0.03
_refine_diff_density_max 2.129
_refine_diff_density_min -2.180
_refine_diff_density_rms 0.109
_refine_ls_extinction_method none
_refine_ls_goodness_of_fit_ref 1.044
_refine_ls_hydrogen_treatment constr
_refine_ls_matrix_type full
_refine_ls_number_parameters 155
_refine_ls_number_reflns 2472
_refine_ls_number_restraints 0
_refine_ls_restrained_S_all 1.044
_refine_ls_R_factor_all 0.0268
_refine_ls_R_factor_gt 0.0236
_refine_ls_shift/su_max 0.001
_refine_ls_shift/su_mean 0.000
_refine_ls_structure_factor_coef Fsqd
_refine_ls_weighting_details
;
 w=1/[\s^2^(Fo^2^)+(0.0251P)^2^+9.2713P]
 where P=(Fo^2^+2Fc^2^)/3
;
_refine_ls_weighting_scheme calc
_refine_ls_wR_factor_gt 0.0555
_refine_ls_wR_factor_ref 0.0580
_reflns_Friedel_coverage 0.000
_reflns_number_gt 2281
_reflns_number_total 2472
_reflns_threshold_expression 'I > 2\s(I)'
_cod_data_source_file c5dt03295d2.cif
_cod_data_source_block trans-15
_cod_depositor_comments 'Adding full bibliography for 7036787--7036794.cif.'
_cod_original_cell_volume 2306.80(10)
_cod_database_code 7036793
_shelxl_version_number 2013-2
_shelx_space_group_comment
;
The symmetry employed for this shelxl refinement is uniquely defined
by the following loop, which should always be used as a source of
symmetry information in preference to the above space-group names.
They are only intended as comments.
;
_olex2_refinement_description
;
1. Fixed Uiso
 At 1.2 times of:
  All C(H) groups
 At 1.5 times of:
  All C(H,H,H) groups
2.a Ternary CH refined with riding coordinates:
 C4(H4), C12(H12)
2.b Aromatic/amide H refined with riding coordinates:
 C6(H6), C7(H7), C2(H2), C3(H3), C8(H8)
2.c Idealised Me refined as rotating group:
 C9(H9A,H9B,H9C)
;
_olex2_date_sample_data_collection 2014-07-29
_olex2_submission_special_instructions 'No special instructions were received'

loop_
_space_group_symop_operation_xyz
'x, y, z'
'-x+1/2, -y, z+1/2'
'x+1/2, -y+1/2, -z+1/2'
'-x, y+1/2, -z'
'-x, -y, -z'
'x-1/2, y, -z-1/2'
'-x-1/2, y-1/2, z-1/2'
'x, -y-1/2, z'

loop_
_atom_site_label
_atom_site_type_symbol
_atom_site_fract_x
_atom_site_fract_y
_atom_site_fract_z
_atom_site_U_iso_or_equiv
_atom_site_adp_type
_atom_site_occupancy
_atom_site_site_symmetry_order
_atom_site_calc_flag
_atom_site_refinement_flags_posn
_atom_site_refinement_flags_adp
_atom_site_refinement_flags_occupancy
Re1 Re 0.83194(2) 0.2500 0.46816(2) 0.01685(7) Uani 1 2 d S T P
Cl1 Cl 0.92803(9) 0.2500 0.30243(11) 0.0313(3) Uani 1 2 d S T P
O2 O 0.7260(3) 0.2500 0.6764(3) 0.0269(8) Uani 1 2 d S T P
N1 N 0.66656(18) 0.3466(2) 0.3433(2) 0.0192(6) Uani 1 1 d . . .
C5 C 0.5776(3) 0.2500 0.4804(4) 0.0244(11) Uani 1 2 d S T P
C10 C 0.9060(2) 0.3586(3) 0.5369(3) 0.0255(8) Uani 1 1 d . . .
N2 N 0.7694(2) 0.4649(3) 0.3403(3) 0.0269(7) Uani 1 1 d . . .
O1 O 0.9495(2) 0.4193(3) 0.5836(2) 0.0414(8) Uani 1 1 d . . .
C4 C 0.6145(3) 0.2500 0.3669(4) 0.0188(10) Uani 1 2 d S T P
H4 H 0.5625 0.2500 0.3170 0.023 Uiso 1 2 calc RS T P
C6 C 0.5576(3) 0.3472(4) 0.5307(3) 0.0349(10) Uani 1 1 d . . .
H6 H 0.5705 0.4143 0.4963 0.042 Uiso 1 1 calc R . .
C7 C 0.5187(3) 0.3463(5) 0.6318(4) 0.0528(14) Uani 1 1 d . . .
H7 H 0.5053 0.4130 0.6665 0.063 Uiso 1 1 calc R . .
C1 C 0.7506(2) 0.3655(3) 0.3806(3) 0.0203(7) Uani 1 1 d . . .
C2 C 0.6350(3) 0.4312(3) 0.2820(3) 0.0279(8) Uani 1 1 d . . .
H2 H 0.5789 0.4357 0.2473 0.034 Uiso 1 1 calc R . .
C11 C 0.7624(3) 0.2500 0.5943(4) 0.0189(10) Uani 1 2 d S T P
C3 C 0.6996(3) 0.5057(4) 0.2813(4) 0.0355(10) Uani 1 1 d . . .
H3 H 0.6978 0.5744 0.2465 0.043 Uiso 1 1 calc R . .
C9 C 0.8532(3) 0.5233(4) 0.3550(4) 0.0377(10) Uani 1 1 d . . .
H9A H 0.8578 0.5482 0.4294 0.057 Uiso 1 1 calc GR . .
H9B H 0.8548 0.5862 0.3069 0.057 Uiso 1 1 calc GR . .
H9C H 0.9031 0.4749 0.3387 0.057 Uiso 1 1 calc GR . .
C8 C 0.4994(5) 0.2500 0.6817(5) 0.058(2) Uani 1 2 d S T P
H8 H 0.4727 0.2500 0.7507 0.070 Uiso 1 2 calc RS T P
C12 C 0.7716(5) 0.2500 0.0938(6) 0.060(2) Uani 1 2 d S T P
H12 H 0.7826 0.2500 0.1728 0.072 Uiso 1 2 calc RS T P
Cl2 Cl 0.65564(11) 0.2500 0.07477(14) 0.0499(4) Uani 1 2 d S T P
Cl3 Cl 0.81826(14) 0.3679(3) 0.0427(2) 0.1782(19) Uani 1 1 d . . .

loop_
_atom_site_aniso_label
_atom_site_aniso_U_11
_atom_site_aniso_U_22
_atom_site_aniso_U_33
_atom_site_aniso_U_23
_atom_site_aniso_U_13
_atom_site_aniso_U_12
Re1 0.01188(11) 0.02055(11) 0.01810(11) 0.000 -0.00109(7) 0.000
Cl1 0.0209(6) 0.0460(8) 0.0270(6) 0.000 0.0075(5) 0.000
O2 0.027(2) 0.032(2) 0.0217(18) 0.000 0.0041(16) 0.000
N1 0.0160(14) 0.0193(15) 0.0223(14) 0.0029(12) -0.0012(11) 0.0011(11)
C5 0.011(2) 0.035(3) 0.027(3) 0.000 -0.003(2) 0.000
C10 0.0202(17) 0.033(2) 0.0232(17) 0.0021(16) 0.0008(14) -0.0036(16)
N2 0.0236(16) 0.0244(16) 0.0328(17) 0.0069(14) -0.0023(13) -0.0050(13)
O1 0.0345(16) 0.0494(19) 0.0402(17) -0.0079(15) -0.0064(14) -0.0179(15)
C4 0.013(2) 0.019(2) 0.025(2) 0.000 -0.0020(19) 0.000
C6 0.029(2) 0.043(3) 0.033(2) -0.0036(19) 0.0002(16) 0.0151(19)
C7 0.038(3) 0.083(4) 0.037(2) -0.018(3) 0.003(2) 0.026(3)
C1 0.0177(16) 0.0214(17) 0.0218(16) -0.0017(15) 0.0035(13) -0.0013(14)
C2 0.0256(18) 0.026(2) 0.032(2) 0.0067(16) -0.0078(16) 0.0043(16)
C11 0.017(2) 0.014(2) 0.026(3) 0.000 -0.007(2) 0.000
C3 0.035(2) 0.026(2) 0.045(2) 0.0143(19) -0.0069(19) -0.0013(18)
C9 0.031(2) 0.030(2) 0.053(3) 0.010(2) -0.0012(19) -0.0119(18)
C8 0.030(3) 0.116(8) 0.027(3) 0.000 0.007(3) 0.000
C12 0.035(4) 0.110(7) 0.035(4) 0.000 0.004(3) 0.000
Cl2 0.0367(8) 0.0731(13) 0.0399(9) 0.000 0.0024(7) 0.000
Cl3 0.0704(12) 0.310(5) 0.154(2) 0.167(3) -0.0309(13) -0.0806(19)

loop_
_atom_type_symbol
_atom_type_description
_atom_type_scat_dispersion_real
_atom_type_scat_dispersion_imag
_atom_type_scat_source
C C 0.0033 0.0016 'International Tables Vol C Tables 4.2.6.8 and 6.1.1.4'
H H 0.0000 0.0000 'International Tables Vol C Tables 4.2.6.8 and 6.1.1.4'
Cl Cl 0.1484 0.1585 'International Tables Vol C Tables 4.2.6.8 and 6.1.1.4'
N N 0.0061 0.0033 'International Tables Vol C Tables 4.2.6.8 and 6.1.1.4'
O O 0.0106 0.0060 'International Tables Vol C Tables 4.2.6.8 and 6.1.1.4'
Re Re -1.0185 7.2310 'International Tables Vol C Tables 4.2.6.8 and 6.1.1.4'

loop_
_geom_angle_atom_site_label_1
_geom_angle_atom_site_label_2
_geom_angle_atom_site_label_3
_geom_angle
_geom_angle_site_symmetry_1
_geom_angle_site_symmetry_3
C10 Re1 Cl1 91.99(11) 8_565 .
C10 Re1 Cl1 91.99(11) . .
C10 Re1 C10 87.1(2) . 8_565
C10 Re1 C1 95.44(15) . .
C10 Re1 C1 175.93(14) 8_565 .
C10 Re1 C1 95.44(15) 8_565 8_565
C10 Re1 C1 175.93(14) . 8_565
C1 Re1 Cl1 84.78(9) 8_565 .
C1 Re1 Cl1 84.78(9) . .
C1 Re1 C1 81.83(18) 8_565 .
C11 Re1 Cl1 178.67(14) . .
C11 Re1 C10 87.04(15) . 8_565
C11 Re1 C10 87.04(15) . .
C11 Re1 C1 96.22(14) . 8_565
C11 Re1 C1 96.22(14) . .
C1 N1 C4 124.6(3) . .
C1 N1 C2 112.3(3) . .
C2 N1 C4 123.1(3) . .
C6 C5 C4 120.1(3) . .
C6 C5 C4 120.1(3) 8_565 .
C6 C5 C6 119.7(5) 8_565 .
O1 C10 Re1 175.7(3) . .
C1 N2 C3 111.7(3) . .
C1 N2 C9 125.4(3) . .
C3 N2 C9 123.0(3) . .
N1 C4 N1 109.8(4) 8_565 .
N1 C4 C5 112.6(3) 8_565 .
N1 C4 C5 112.6(3) . .
C5 C6 C7 119.7(5) . .
C8 C7 C6 120.6(5) . .
N1 C1 Re1 125.5(3) . .
N2 C1 Re1 131.4(3) . .
N2 C1 N1 102.7(3) . .
C3 C2 N1 105.8(3) . .
O2 C11 Re1 174.5(4) . .
C2 C3 N2 107.4(4) . .
C7 C8 C7 119.7(6) 8_565 .
Cl3 C12 Cl2 110.6(3) 8_565 .
Cl3 C12 Cl2 110.6(3) . .
Cl3 C12 Cl3 113.7(5) 8_565 .

loop_
_geom_bond_atom_site_label_1
_geom_bond_atom_site_label_2
_geom_bond_distance
_geom_bond_site_symmetry_2
Re1 Cl1 2.5225(13) .
Re1 C10 1.939(4) .
Re1 C10 1.939(4) 8_565
Re1 C1 2.169(4) 8_565
Re1 C1 2.169(4) .
Re1 C11 1.889(5) .
O2 C11 1.161(6) .
N1 C4 1.453(4) .
N1 C1 1.365(4) .
N1 C2 1.376(5) .
C5 C4 1.522(7) .
C5 C6 1.383(5) .
C5 C6 1.383(5) 8_565
C10 O1 1.151(5) .
N2 C1 1.352(5) .
N2 C3 1.377(5) .
N2 C9 1.460(5) .
C4 N1 1.453(4) 8_565
C6 C7 1.391(6) .
C7 C8 1.370(7) .
C2 C3 1.335(6) .
C8 C7 1.370(7) 8_565
C12 Cl2 1.758(7) .
C12 Cl3 1.733(5) .
C12 Cl3 1.733(5) 8_565
